data_9013650
loop_
_publ_author_name
'Lopano, C. L.'
'Heaney, P. J.'
'Post, J. E.'

_publ_section_title
;Cs-exchange in birnessite: Reaction mechanisms inferred from time-resolved
 X-ray diffraction and transmission electron microscopy Note: Solution
 concentration 0.001 M Note: Occupancies of the Oint sites are undetermined, O
 is used only as a scatterer
;
_journal_name_full 'American Mineralogist'
_journal_page_first 816
_journal_page_last 826
_journal_paper_doi 10.2138/am.2009.3068
_journal_volume 94
_journal_year 2009
_chemical_formula_sum 'H4.108 Mn O4.054'
_chemical_name_mineral Birnessite
_space_group_IT_number 2
_symmetry_space_group_name_Hall '-P 1 (1/2*x+1/2*y,1/2*x-1/2*y,-z)'
_symmetry_space_group_name_H-M 'C -1'
_cell_angle_alpha 90.310
_cell_angle_beta 101.559
_cell_angle_gamma 89.944
_cell_formula_units_Z 2
_cell_length_a 5.1342
_cell_length_b 2.8469
_cell_length_c 7.4815
_cell_volume 107.134
_database_code_amcsd 0004947
_exptl_crystal_density_diffrn 3.714
_cod_database_code 9013650

loop_
_space_group_symop_operation_xyz
x,y,z
1/2+x,1/2+y,z
-x,-y,-z
1/2-x,1/2-y,-z

loop_
_atom_site_label
_atom_site_fract_x
_atom_site_fract_y
_atom_site_fract_z
_atom_site_occupancy
_atom_site_U_iso_or_equiv
_atom_site_type_symbol
_atom_site_attached_hydrogens
Mn 0.00000 0.00000 0.00000 1.00000 0.03030 Mn 0
O1 0.38110 0.00877 0.13420 1.00000 0.03360 O 0
Oint 0.28280 -0.08350 0.49960 0.50600 0.04340 O 0
Oint2 0.40180 0.36980 0.50790 0.52100 0.01070 O 0

loop_
_cod_changelog_entry_id
_cod_changelog_entry_author
_cod_changelog_entry_date
_cod_changelog_entry_text
1
;cod-tools version 3.8.0
Id: cif_guess_AMCSD_atom_types 9581 2023-05-17 12:35:41Z saulius
;
2023-05-23T09:25:04+03:00
;Derived atom types and hydrogen counts
from atom names that follow the AMCSD naming convention
(Wat == water, O-H == hydroxyl).
;

loop_
_cod_related_entry_id
_cod_related_entry_database
_cod_related_entry_code
1 AMCSD 0004947
